data_7133351
loop_
_publ_author_name
'Chang, Manman'
'Li, Nan'
'Guo, Lingxiao'
'Zhang, Yijia'
'Liu, Xiao-Ting'
'Lu, Chao'

_publ_section_title
;
 Manipulating AIE ligands into layers of pillar-layered MOFs for enhanced
 emission.
;
_journal_issue 66
_journal_name_full 'Chemical communications (Cambridge, England)'
_journal_page_first 8696
_journal_page_last 8699
_journal_paper_doi 10.1039/d4cc01831a
_journal_volume 60
_journal_year 2024
_chemical_formula_moiety 'C26 H16 Cd N3 O4, C3 H7 N O'
_chemical_formula_sum 'C29 H23 Cd N4 O5'
_chemical_formula_weight 619.91
_space_group_crystal_system triclinic
_space_group_IT_number 2
_space_group_name_Hall '-P 1'
_space_group_name_H-M_alt 'P -1'
_atom_sites_solution_hydrogens geom
_atom_sites_solution_primary dual
_audit_creation_date 2024-01-10
_audit_creation_method
;
Olex2 1.2
(compiled 2018.05.29 svn.r3508 for OlexSys, GUI svn.r5506)
;
_audit_update_record
;
2024-03-29 deposited with the CCDC.	2024-07-10 downloaded from the CCDC.
;
_cell_angle_alpha 85.545(2)
_cell_angle_beta 75.783(2)
_cell_angle_gamma 70.838(2)
_cell_formula_units_Z 2
_cell_length_a 9.8998(5)
_cell_length_b 10.3818(5)
_cell_length_c 13.7847(7)
_cell_measurement_reflns_used 9870
_cell_measurement_temperature 173(2)
_cell_measurement_theta_max 74.59
_cell_measurement_theta_min 4.51
_cell_volume 1297.27(11)
_computing_cell_refinement 'SAINT V8.38A (?, 2016)'
_computing_data_reduction 'SAINT V8.38A (?, 2016)'
_computing_molecular_graphics 'Olex2 (Dolomanov et al., 2009)'
_computing_publication_material 'Olex2 (Dolomanov et al., 2009)'
_computing_structure_refinement 'ShelXL (Sheldrick, 2015)'
_computing_structure_solution 'ShelXT (Sheldrick, 2015)'
_diffrn_ambient_temperature 173.0
_diffrn_measured_fraction_theta_full 0.989
_diffrn_measured_fraction_theta_max 0.975
_diffrn_measurement_device_type 'Bruker D8 Venture'
_diffrn_measurement_method '\f and \w scans'
_diffrn_radiation_type CuK\a
_diffrn_radiation_wavelength 1.54178
_diffrn_reflns_av_R_equivalents 0.0628
_diffrn_reflns_av_unetI/netI 0.0376
_diffrn_reflns_Laue_measured_fraction_full 0.989
_diffrn_reflns_Laue_measured_fraction_max 0.975
_diffrn_reflns_limit_h_max 12
_diffrn_reflns_limit_h_min -11
_diffrn_reflns_limit_k_max 12
_diffrn_reflns_limit_k_min -12
_diffrn_reflns_limit_l_max 17
_diffrn_reflns_limit_l_min 0
_diffrn_reflns_number 5189
_diffrn_reflns_point_group_measured_fraction_full 0.989
_diffrn_reflns_point_group_measured_fraction_max 0.975
_diffrn_reflns_theta_full 67.679
_diffrn_reflns_theta_max 74.623
_diffrn_reflns_theta_min 3.307
_diffrn_standards_number 0
_exptl_absorpt_coefficient_mu 7.143
_exptl_absorpt_correction_T_max 0.753816
_exptl_absorpt_correction_T_min 0.481437
_exptl_absorpt_correction_type multi-scan
_exptl_absorpt_process_details
;
 TWINABS-2012/1 (Bruker,2012) was used for absorption correction.

Final HKLF 4 output contains 34648 reflections, Rint = 0.0643
 (30892 with I > 3sig(I), Rint = 0.0628)
;
_exptl_crystal_density_diffrn 1.587
_exptl_crystal_description block
_exptl_crystal_F_000 626
_exptl_crystal_size_max 0.14
_exptl_crystal_size_mid 0.09
_exptl_crystal_size_min 0.08
_refine_diff_density_max 0.824
_refine_diff_density_min -1.202
_refine_diff_density_rms 0.116
_refine_ls_extinction_coef 0.0021(2)
_refine_ls_extinction_expression Fc^*^=kFc[1+0.001xFc^2^\l^3^/sin(2\q)]^-1/4^
_refine_ls_extinction_method 'SHELXL-2019/2 (Sheldrick 2019)'
_refine_ls_goodness_of_fit_ref 1.100
_refine_ls_hydrogen_treatment constr
_refine_ls_matrix_type full
_refine_ls_number_parameters 356
_refine_ls_number_reflns 5189
_refine_ls_number_restraints 0
_refine_ls_restrained_S_all 1.100
_refine_ls_R_factor_all 0.0421
_refine_ls_R_factor_gt 0.0398
_refine_ls_shift/su_max 0.001
_refine_ls_shift/su_mean 0.000
_refine_ls_structure_factor_coef Fsqd
_refine_ls_weighting_details 'w=1/[\s^2^(Fo^2^)+(0.0398P)^2^+2.8610P] where P=(Fo^2^+2Fc^2^)/3'
_refine_ls_weighting_scheme calc
_refine_ls_wR_factor_gt 0.1036
_refine_ls_wR_factor_ref 0.1053
_reflns_Friedel_coverage 0.000
_reflns_number_gt 4926
_reflns_number_total 5189
_reflns_threshold_expression 'I > 2\s(I)'
_cod_data_source_file d4cc01831a2.cif
_cod_data_source_block 2
_cod_depositor_comments 'Adding full bibliography for 7133350--7133354.cif.'
_cod_database_code 7133351
_shelx_shelxl_version_number 2019/2
_shelx_space_group_comment
;
The symmetry employed for this shelxl refinement is uniquely defined
by the following loop, which should always be used as a source of
symmetry information in preference to the above space-group names.
They are only intended as comments.
;
_shelx_estimated_absorpt_t_max 0.599
_shelx_estimated_absorpt_t_min 0.435
_olex2_refinement_description
;
1. Twinned data refinement
 Scales: 0.614(4)
 0.386(4)
2. Fixed Uiso
 At 1.2 times of:
  All C(H) groups
 At 1.5 times of:
  All C(H,H,H) groups
3.a Aromatic/amide H refined with riding coordinates:
 C3(H3), C4(H4), C6(H6), C7(H7), C11(H11), C12(H12), C14(H14), C15(H15),
 C17(H17), C18(H18), C20(H20), C21(H21), C23(H23), C24(H24), C25(H25), C26(H26),
  C29(H29)
3.b Idealised Me refined as rotating group:
 C27(H27A,H27B,H27C), C28(H28A,H28B,H28C)
;
_olex2_submission_special_instructions 'No special instructions were received'

loop_
_space_group_symop_operation_xyz
'x, y, z'
'-x, -y, -z'

loop_
_atom_site_label
_atom_site_type_symbol
_atom_site_fract_x
_atom_site_fract_y
_atom_site_fract_z
_atom_site_U_iso_or_equiv
_atom_site_adp_type
_atom_site_occupancy
_atom_site_site_symmetry_order
_atom_site_calc_flag
_atom_site_refinement_flags_posn
_atom_site_refinement_flags_adp
_atom_site_refinement_flags_occupancy
_atom_site_disorder_assembly
_atom_site_disorder_group
C1 C 0.6454(4) 0.1001(4) 0.8487(3) 0.0231(8) Uani 1 1 d . . . . .
C2 C 0.7218(4) 0.1780(4) 0.7694(3) 0.0216(8) Uani 1 1 d . . . . .
C3 C 0.6498(5) 0.2569(4) 0.7001(3) 0.0264(8) Uani 1 1 d . . . . .
H3 H 0.552920 0.259338 0.700417 0.032 Uiso 1 1 calc R . . . .
C4 C 0.7193(5) 0.3325(4) 0.6301(3) 0.0253(8) Uani 1 1 d . . . . .
H4 H 0.669109 0.387518 0.583297 0.030 Uiso 1 1 calc R . . . .
C5 C 0.8620(5) 0.3282(4) 0.6280(3) 0.0236(8) Uani 1 1 d . . . . .
C6 C 0.9355(5) 0.2463(4) 0.6962(3) 0.0255(8) Uani 1 1 d . . . . .
H6 H 1.034018 0.240622 0.693923 0.031 Uiso 1 1 calc R . . . .
C7 C 0.8650(5) 0.1729(4) 0.7676(3) 0.0258(8) Uani 1 1 d . . . . .
H7 H 0.914322 0.119179 0.815204 0.031 Uiso 1 1 calc R . . . .
C8 C 0.9365(5) 0.4137(4) 0.5579(3) 0.0246(8) Uani 1 1 d . . . . .
C9 C 1.0693(4) 0.5637(4) 0.5425(3) 0.0235(8) Uani 1 1 d . . . . .
C10 C 1.1359(5) 0.6356(4) 0.5980(3) 0.0242(8) Uani 1 1 d . . . . .
C11 C 1.0950(5) 0.7778(5) 0.5975(3) 0.0292(9) Uani 1 1 d . . . . .
H11 H 1.031238 0.829662 0.557030 0.035 Uiso 1 1 calc R . . . .
C12 C 1.1492(5) 0.8433(5) 0.6571(4) 0.0314(9) Uani 1 1 d . . . . .
H12 H 1.121757 0.940011 0.656870 0.038 Uiso 1 1 calc R . . . .
C13 C 1.2421(5) 0.7685(5) 0.7165(3) 0.0274(9) Uani 1 1 d . . . . .
C14 C 1.2845(5) 0.6266(5) 0.7151(3) 0.0287(9) Uani 1 1 d . . . . .
H14 H 1.348686 0.574390 0.755164 0.034 Uiso 1 1 calc R . . . .
C15 C 1.2326(5) 0.5614(4) 0.6549(3) 0.0265(9) Uani 1 1 d . . . . .
H15 H 1.264089 0.464632 0.652828 0.032 Uiso 1 1 calc R . . . .
C16 C 1.2964(5) 0.8384(5) 0.7828(3) 0.0305(9) Uani 1 1 d . . . . .
C17 C 0.1988(5) 0.2499(5) 0.8534(4) 0.0331(10) Uani 1 1 d . . . . .
H17 H 0.286594 0.233843 0.802229 0.040 Uiso 1 1 calc R . . . .
C18 C 0.0825(5) 0.3686(5) 0.8500(4) 0.0335(10) Uani 1 1 d . . . . .
H18 H 0.092482 0.431753 0.797136 0.040 Uiso 1 1 calc R . . . .
C19 C -0.0466(5) 0.3956(4) 0.9221(3) 0.0260(8) Uani 1 1 d . . . . .
C20 C -0.0542(6) 0.2978(5) 0.9963(4) 0.0426(13) Uani 1 1 d . . . . .
H20 H -0.141603 0.310244 1.047337 0.051 Uiso 1 1 calc R . . . .
C21 C 0.0657(5) 0.1829(5) 0.9955(4) 0.0393(12) Uani 1 1 d . . . . .
H21 H 0.058160 0.117984 1.047366 0.047 Uiso 1 1 calc R . . . .
C22 C -0.1723(5) 0.5221(4) 0.9200(3) 0.0271(9) Uani 1 1 d . . . . .
C23 C -0.1562(6) 0.6280(5) 0.8540(4) 0.0385(11) Uani 1 1 d . . . . .
H23 H -0.065103 0.618546 0.807350 0.046 Uiso 1 1 calc R . . . .
C24 C -0.2730(5) 0.7461(5) 0.8568(4) 0.0361(10) Uani 1 1 d . . . . .
H24 H -0.259080 0.817031 0.811525 0.043 Uiso 1 1 calc R . . . .
C25 C -0.4214(5) 0.6649(4) 0.9809(4) 0.0326(10) Uani 1 1 d . . . . .
H25 H -0.514867 0.676158 1.024997 0.039 Uiso 1 1 calc R . . . .
C26 C -0.3089(5) 0.5426(4) 0.9841(4) 0.0338(10) Uani 1 1 d . . . . .
H26 H -0.326126 0.473593 1.030136 0.041 Uiso 1 1 calc R . . . .
Cd1 Cd 0.38993(3) -0.04164(2) 0.91092(2) 0.01793(11) Uani 1 1 d . . . . .
N1 N 1.0075(4) 0.4778(4) 0.5995(3) 0.0246(7) Uani 1 1 d . . . . .
N2 N 0.1918(4) 0.1577(3) 0.9260(3) 0.0251(7) Uani 1 1 d . . . . .
N3 N -0.4049(4) 0.7668(3) 0.9195(3) 0.0259(7) Uani 1 1 d . . . . .
O1 O 0.5327(3) 0.0807(3) 0.8329(2) 0.0285(6) Uani 1 1 d . . . . .
O2 O 0.6991(3) 0.0598(3) 0.9237(2) 0.0273(6) Uani 1 1 d . . . . .
O3 O 1.3190(4) 0.9484(4) 0.7552(3) 0.0432(9) Uani 1 1 d . . . . .
O4 O 1.3169(4) 0.7833(4) 0.8646(2) 0.0377(8) Uani 1 1 d . . . . .
C27 C 1.3509(9) 0.2647(7) 0.4007(5) 0.071(2) Uani 1 1 d . . . . .
H27A H 1.370406 0.329880 0.438711 0.107 Uiso 1 1 calc GR . . . .
H27B H 1.259837 0.309288 0.378472 0.107 Uiso 1 1 calc GR . . . .
H27C H 1.432816 0.232858 0.342229 0.107 Uiso 1 1 calc GR . . . .
C28 C 1.3240(8) 0.0357(7) 0.4164(6) 0.0627(17) Uani 1 1 d . . . . .
H28A H 1.318096 -0.036633 0.465711 0.094 Uiso 1 1 calc GR . . . .
H28B H 1.410614 0.001033 0.361374 0.094 Uiso 1 1 calc GR . . . .
H28C H 1.235174 0.065332 0.390042 0.094 Uiso 1 1 calc GR . . . .
C29 C 1.3366(7) 0.1493(6) 0.5611(5) 0.0492(14) Uani 1 1 d . . . . .
H29 H 1.326013 0.071435 0.599200 0.059 Uiso 1 1 calc R . . . .
N4 N 1.3357(6) 0.1500(5) 0.4635(4) 0.0512(12) Uani 1 1 d . . . . .
O5 O 1.3498(6) 0.2405(5) 0.6039(4) 0.0647(12) Uani 1 1 d . . . . .

loop_
_atom_site_aniso_label
_atom_site_aniso_U_11
_atom_site_aniso_U_22
_atom_site_aniso_U_33
_atom_site_aniso_U_23
_atom_site_aniso_U_13
_atom_site_aniso_U_12
C1 0.0247(19) 0.0202(18) 0.0215(19) 0.0030(15) 0.0028(15) -0.0101(16)
C2 0.0256(19) 0.0236(19) 0.0173(18) 0.0025(15) -0.0008(15) -0.0137(16)
C3 0.024(2) 0.031(2) 0.026(2) 0.0018(17) -0.0019(16) -0.0156(17)
C4 0.032(2) 0.027(2) 0.022(2) 0.0061(16) -0.0085(16) -0.0171(17)
C5 0.029(2) 0.028(2) 0.0191(19) 0.0004(15) -0.0033(15) -0.0180(17)
C6 0.025(2) 0.031(2) 0.025(2) 0.0032(16) -0.0052(16) -0.0160(17)
C7 0.028(2) 0.029(2) 0.023(2) 0.0059(16) -0.0064(16) -0.0143(17)
C8 0.028(2) 0.029(2) 0.022(2) -0.0006(16) -0.0048(16) -0.0165(17)
C9 0.026(2) 0.030(2) 0.0192(19) 0.0022(16) -0.0038(15) -0.0164(17)
C10 0.027(2) 0.031(2) 0.0186(19) -0.0019(16) -0.0021(15) -0.0158(17)
C11 0.037(2) 0.029(2) 0.030(2) 0.0017(17) -0.0128(18) -0.0185(19)
C12 0.040(2) 0.025(2) 0.035(2) -0.0030(17) -0.0107(19) -0.0155(19)
C13 0.032(2) 0.034(2) 0.023(2) -0.0025(17) -0.0049(17) -0.0201(18)
C14 0.036(2) 0.031(2) 0.025(2) 0.0007(17) -0.0087(17) -0.0171(19)
C15 0.036(2) 0.029(2) 0.023(2) 0.0000(16) -0.0054(17) -0.0214(18)
C16 0.026(2) 0.038(2) 0.028(2) -0.0078(18) 0.0019(17) -0.0153(18)
C17 0.027(2) 0.030(2) 0.030(2) 0.0070(18) 0.0007(17) -0.0009(18)
C18 0.031(2) 0.024(2) 0.037(3) 0.0100(18) -0.0030(19) -0.0031(18)
C19 0.027(2) 0.025(2) 0.025(2) -0.0007(16) -0.0065(16) -0.0064(17)
C20 0.031(2) 0.039(3) 0.037(3) 0.014(2) 0.008(2) 0.002(2)
C21 0.030(2) 0.034(2) 0.039(3) 0.015(2) 0.000(2) 0.0001(19)
C22 0.030(2) 0.025(2) 0.026(2) -0.0024(16) -0.0095(17) -0.0057(18)
C23 0.033(2) 0.030(2) 0.035(3) 0.0078(19) 0.006(2) -0.0005(19)
C24 0.037(3) 0.029(2) 0.032(2) 0.0081(18) -0.0027(19) -0.0033(19)
C25 0.025(2) 0.022(2) 0.045(3) 0.0032(18) -0.0016(19) -0.0057(17)
C26 0.034(2) 0.020(2) 0.044(3) 0.0085(18) -0.007(2) -0.0078(18)
Cd1 0.01976(15) 0.01807(15) 0.01726(15) 0.00012(9) -0.00322(10) -0.00862(10)
N1 0.0312(18) 0.0282(17) 0.0218(16) 0.0028(13) -0.0060(14) -0.0199(15)
N2 0.0247(17) 0.0218(16) 0.0235(17) 0.0006(13) -0.0033(13) -0.0023(14)
N3 0.0234(17) 0.0207(16) 0.0321(19) -0.0025(14) -0.0070(14) -0.0042(14)
O1 0.0261(15) 0.0304(15) 0.0329(16) 0.0122(12) -0.0056(12) -0.0180(13)
O2 0.0297(15) 0.0287(15) 0.0201(14) 0.0071(11) -0.0027(11) -0.0087(12)
O3 0.065(2) 0.044(2) 0.0378(19) -0.0022(15) -0.0167(17) -0.0365(19)
O4 0.048(2) 0.050(2) 0.0278(17) -0.0003(14) -0.0114(14) -0.0313(17)
C27 0.080(5) 0.060(4) 0.054(4) 0.012(3) 0.005(3) -0.012(4)
C28 0.054(4) 0.066(4) 0.068(4) -0.019(3) -0.012(3) -0.015(3)
C29 0.051(3) 0.034(3) 0.056(4) 0.000(2) -0.005(3) -0.011(2)
N4 0.055(3) 0.049(3) 0.042(3) -0.005(2) -0.004(2) -0.012(2)
O5 0.081(3) 0.047(2) 0.066(3) -0.015(2) -0.019(2) -0.015(2)

loop_
_atom_type_symbol
_atom_type_description
_atom_type_scat_dispersion_real
_atom_type_scat_dispersion_imag
_atom_type_scat_source
C C 0.0181 0.0091 'International Tables Vol C Tables 4.2.6.8 and 6.1.1.4'
H H 0.0000 0.0000 'International Tables Vol C Tables 4.2.6.8 and 6.1.1.4'
Cd Cd 0.1185 4.6533 'International Tables Vol C Tables 4.2.6.8 and 6.1.1.4'
N N 0.0311 0.0180 'International Tables Vol C Tables 4.2.6.8 and 6.1.1.4'
O O 0.0492 0.0322 'International Tables Vol C Tables 4.2.6.8 and 6.1.1.4'

loop_
_geom_angle_atom_site_label_1
_geom_angle_atom_site_label_2
_geom_angle_atom_site_label_3
_geom_angle
_geom_angle_site_symmetry_1
_geom_angle_site_symmetry_3
_geom_angle_publ_flag
O1 C1 C2 116.5(4) . . ?
O2 C1 C2 117.6(4) . . ?
O2 C1 O1 126.0(4) . . ?
C3 C2 C1 120.7(4) . . ?
C3 C2 C7 119.8(3) . . ?
C7 C2 C1 119.5(4) . . ?
C2 C3 H3 120.0 . . ?
C2 C3 C4 120.0(4) . . ?
C4 C3 H3 120.0 . . ?
C3 C4 H4 119.8 . . ?
C3 C4 C5 120.5(4) . . ?
C5 C4 H4 119.8 . . ?
C4 C5 C6 119.4(4) . . ?
C4 C5 C8 121.9(4) . . ?
C6 C5 C8 118.6(4) . . ?
C5 C6 H6 119.9 . . ?
C7 C6 C5 120.1(4) . . ?
C7 C6 H6 119.9 . . ?
C2 C7 H7 119.9 . . ?
C6 C7 C2 120.1(4) . . ?
C6 C7 H7 119.9 . . ?
C9 C8 C5 125.0(4) 2_766 . ?
N1 C8 C5 114.9(4) . . ?
N1 C8 C9 120.0(4) . 2_766 ?
C8 C9 C10 124.6(4) 2_766 . ?
N1 C9 C8 121.6(4) . 2_766 ?
N1 C9 C10 113.7(4) . . ?
C11 C10 C9 120.5(4) . . ?
C15 C10 C9 119.9(4) . . ?
C15 C10 C11 119.5(4) . . ?
C10 C11 H11 120.3 . . ?
C10 C11 C12 119.4(4) . . ?
C12 C11 H11 120.3 . . ?
C11 C12 H12 119.6 . . ?
C13 C12 C11 120.7(4) . . ?
C13 C12 H12 119.6 . . ?
C12 C13 C14 119.4(4) . . ?
C12 C13 C16 120.9(4) . . ?
C14 C13 C16 119.7(4) . . ?
C13 C14 H14 120.0 . . ?
C15 C14 C13 119.9(4) . . ?
C15 C14 H14 120.0 . . ?
C10 C15 C14 121.0(4) . . ?
C10 C15 H15 119.5 . . ?
C14 C15 H15 119.5 . . ?
C13 C16 Cd1 177.2(3) . 1_665 ?
O3 C16 C13 119.3(4) . . ?
O3 C16 Cd1 63.3(3) . 1_665 ?
O3 C16 O4 122.5(4) . . ?
O4 C16 C13 118.2(4) . . ?
O4 C16 Cd1 59.2(2) . 1_665 ?
C18 C17 H17 118.8 . . ?
N2 C17 H17 118.8 . . ?
N2 C17 C18 122.5(4) . . ?
C17 C18 H18 119.6 . . ?
C19 C18 C17 120.7(4) . . ?
C19 C18 H18 119.6 . . ?
C18 C19 C20 116.5(4) . . ?
C18 C19 C22 121.6(4) . . ?
C20 C19 C22 121.9(4) . . ?
C19 C20 H20 120.1 . . ?
C21 C20 C19 119.7(4) . . ?
C21 C20 H20 120.1 . . ?
C20 C21 H21 118.2 . . ?
N2 C21 C20 123.6(4) . . ?
N2 C21 H21 118.2 . . ?
C23 C22 C19 121.1(4) . . ?
C26 C22 C19 122.3(4) . . ?
C26 C22 C23 116.7(4) . . ?
C22 C23 H23 120.2 . . ?
C24 C23 C22 119.7(4) . . ?
C24 C23 H23 120.2 . . ?
C23 C24 H24 118.1 . . ?
N3 C24 C23 123.8(4) . . ?
N3 C24 H24 118.1 . . ?
C26 C25 H25 118.3 . . ?
N3 C25 H25 118.3 . . ?
N3 C25 C26 123.5(4) . . ?
C22 C26 C25 119.8(4) . . ?
C22 C26 H26 120.1 . . ?
C25 C26 H26 120.1 . . ?
N2 Cd1 C16 94.14(14) . 1_445 ?
N2 Cd1 N3 170.96(13) . 1_645 ?
N2 Cd1 O3 80.23(13) . 1_445 ?
N2 Cd1 O4 107.75(13) . 1_445 ?
N3 Cd1 C16 94.33(13) 1_645 1_445 ?
N3 Cd1 O3 108.80(13) 1_645 1_445 ?
O1 Cd1 C16 113.18(12) . 1_445 ?
O1 Cd1 N2 87.64(12) . . ?
O1 Cd1 N3 91.90(12) . 1_645 ?
O1 Cd1 O2 128.48(11) . 2_657 ?
O1 Cd1 O3 89.15(11) . 1_445 ?
O1 Cd1 O4 135.42(12) . 1_445 ?
O2 Cd1 C16 118.07(12) 2_657 1_445 ?
O2 Cd1 N2 83.90(12) 2_657 . ?
O2 Cd1 N3 89.34(12) 2_657 1_645 ?
O2 Cd1 O3 138.36(12) 2_657 1_445 ?
O2 Cd1 O4 95.23(11) 2_657 1_445 ?
O3 Cd1 C16 27.27(13) 1_445 1_445 ?
O4 Cd1 C16 27.37(13) 1_445 1_445 ?
O4 Cd1 N3 78.78(13) 1_445 1_645 ?
O4 Cd1 O3 54.63(12) 1_445 1_445 ?
C9 N1 C8 118.4(4) . . ?
C17 N2 C21 116.9(4) . . ?
C17 N2 Cd1 117.1(3) . . ?
C21 N2 Cd1 125.7(3) . . ?
C24 N3 Cd1 123.2(3) . 1_465 ?
C25 N3 C24 116.6(4) . . ?
C25 N3 Cd1 119.7(3) . 1_465 ?
C1 O1 Cd1 133.4(3) . . ?
C1 O2 Cd1 136.1(3) . 2_657 ?
C16 O3 Cd1 89.4(3) . 1_665 ?
C16 O4 Cd1 93.4(3) . 1_665 ?
H27A C27 H27B 109.5 . . ?
H27A C27 H27C 109.5 . . ?
H27B C27 H27C 109.5 . . ?
N4 C27 H27A 109.5 . . ?
N4 C27 H27B 109.5 . . ?
N4 C27 H27C 109.5 . . ?
H28A C28 H28B 109.5 . . ?
H28A C28 H28C 109.5 . . ?
H28B C28 H28C 109.5 . . ?
N4 C28 H28A 109.5 . . ?
N4 C28 H28B 109.5 . . ?
N4 C28 H28C 109.5 . . ?
N4 C29 H29 117.6 . . ?
O5 C29 H29 117.6 . . ?
O5 C29 N4 124.9(6) . . ?
C27 N4 C28 117.1(6) . . ?
C29 N4 C27 120.8(6) . . ?
C29 N4 C28 122.0(5) . . ?

loop_
_geom_bond_atom_site_label_1
_geom_bond_atom_site_label_2
_geom_bond_distance
_geom_bond_site_symmetry_2
_geom_bond_publ_flag
C1 C2 1.509(5) . ?
C1 O1 1.267(5) . ?
C1 O2 1.258(5) . ?
C2 C3 1.387(6) . ?
C2 C7 1.395(6) . ?
C3 H3 0.9500 . ?
C3 C4 1.390(5) . ?
C4 H4 0.9500 . ?
C4 C5 1.392(6) . ?
C5 C6 1.394(6) . ?
C5 C8 1.487(5) . ?
C6 H6 0.9500 . ?
C6 C7 1.390(5) . ?
C7 H7 0.9500 . ?
C8 C9 1.399(6) 2_766 ?
C8 N1 1.352(5) . ?
C9 C10 1.495(5) . ?
C9 N1 1.342(5) . ?
C10 C11 1.397(6) . ?
C10 C15 1.384(6) . ?
C11 H11 0.9500 . ?
C11 C12 1.403(6) . ?
C12 H12 0.9500 . ?
C12 C13 1.386(7) . ?
C13 C14 1.394(6) . ?
C13 C16 1.499(6) . ?
C14 H14 0.9500 . ?
C14 C15 1.390(6) . ?
C15 H15 0.9500 . ?
C16 Cd1 2.726(5) 1_665 ?
C16 O3 1.249(6) . ?
C16 O4 1.256(6) . ?
C17 H17 0.9500 . ?
C17 C18 1.390(6) . ?
C17 N2 1.335(6) . ?
C18 H18 0.9500 . ?
C18 C19 1.373(6) . ?
C19 C20 1.391(6) . ?
C19 C22 1.488(6) . ?
C20 H20 0.9500 . ?
C20 C21 1.377(7) . ?
C21 H21 0.9500 . ?
C21 N2 1.336(6) . ?
C22 C23 1.396(6) . ?
C22 C26 1.381(6) . ?
C23 H23 0.9500 . ?
C23 C24 1.378(7) . ?
C24 H24 0.9500 . ?
C24 N3 1.337(6) . ?
C25 H25 0.9500 . ?
C25 C26 1.393(6) . ?
C25 N3 1.330(6) . ?
C26 H26 0.9500 . ?
Cd1 N2 2.319(3) . ?
Cd1 N3 2.350(3) 1_645 ?
Cd1 O1 2.233(3) . ?
Cd1 O2 2.251(3) 2_657 ?
Cd1 O3 2.436(4) 1_445 ?
Cd1 O4 2.346(3) 1_445 ?
C27 H27A 0.9800 . ?
C27 H27B 0.9800 . ?
C27 H27C 0.9800 . ?
C27 N4 1.444(8) . ?
C28 H28A 0.9800 . ?
C28 H28B 0.9800 . ?
C28 H28C 0.9800 . ?
C28 N4 1.445(8) . ?
C29 H29 0.9500 . ?
C29 N4 1.347(8) . ?
C29 O5 1.213(7) . ?

loop_
_geom_hbond_atom_site_label_D
_geom_hbond_atom_site_label_H
_geom_hbond_atom_site_label_A
_geom_hbond_distance_DH
_geom_hbond_distance_HA
_geom_hbond_distance_DA
_geom_hbond_angle_DHA
_geom_hbond_site_symmetry_A
_geom_hbond_publ_flag
C17 H17 O1 0.95 2.55 3.146(5) 121.0 . yes
C17 H17 O5 0.95 2.65 3.392(7) 135.2 1_455 yes
C20 H20 O4 0.95 2.31 3.144(6) 146.9 2_667 yes
C21 H21 O2 0.95 2.60 3.162(5) 117.8 2_657 yes
C29 H29 O3 0.95 2.41 3.268(7) 149.8 1_545 yes

loop_
_geom_torsion_atom_site_label_1
_geom_torsion_atom_site_label_2
_geom_torsion_atom_site_label_3
_geom_torsion_atom_site_label_4
_geom_torsion
_geom_torsion_site_symmetry_1
_geom_torsion_site_symmetry_2
_geom_torsion_site_symmetry_3
_geom_torsion_site_symmetry_4
_geom_torsion_publ_flag
C1 C2 C3 C4 177.4(4) . . . . ?
C1 C2 C7 C6 -178.7(4) . . . . ?
C2 C1 O1 Cd1 172.6(3) . . . . ?
C2 C1 O2 Cd1 141.7(3) . . . 2_657 ?
C2 C3 C4 C5 0.9(7) . . . . ?
C3 C2 C7 C6 -0.2(6) . . . . ?
C3 C4 C5 C6 0.6(6) . . . . ?
C3 C4 C5 C8 -176.5(4) . . . . ?
C4 C5 C6 C7 -1.9(6) . . . . ?
C4 C5 C8 C9 -42.0(6) . . . 2_766 ?
C4 C5 C8 N1 134.5(4) . . . . ?
C5 C6 C7 C2 1.8(7) . . . . ?
C5 C8 N1 C9 -175.8(4) . . . . ?
C6 C5 C8 C9 140.9(5) . . . 2_766 ?
C6 C5 C8 N1 -42.6(6) . . . . ?
C7 C2 C3 C4 -1.1(6) . . . . ?
C8 C5 C6 C7 175.2(4) . . . . ?
C8 C9 C10 C11 51.5(6) 2_766 . . . ?
C8 C9 C10 C15 -132.0(5) 2_766 . . . ?
C8 C9 N1 C8 -0.9(7) 2_766 . . . ?
C9 C8 N1 C9 0.9(7) 2_766 . . . ?
C9 C10 C11 C12 174.4(4) . . . . ?
C9 C10 C15 C14 -173.5(4) . . . . ?
C10 C9 N1 C8 176.2(4) . . . . ?
C10 C11 C12 C13 -0.1(7) . . . . ?
C11 C10 C15 C14 3.0(6) . . . . ?
C11 C12 C13 C14 1.3(7) . . . . ?
C11 C12 C13 C16 -178.1(4) . . . . ?
C12 C13 C14 C15 -0.4(7) . . . . ?
C12 C13 C16 O3 -33.2(6) . . . . ?
C12 C13 C16 O4 146.5(5) . . . . ?
C13 C14 C15 C10 -1.8(7) . . . . ?
C13 C16 O3 Cd1 178.9(4) . . . 1_665 ?
C13 C16 O4 Cd1 -178.9(3) . . . 1_665 ?
C14 C13 C16 O3 147.3(5) . . . . ?
C14 C13 C16 O4 -32.9(6) . . . . ?
C15 C10 C11 C12 -2.0(6) . . . . ?
C16 C13 C14 C15 179.0(4) . . . . ?
C17 C18 C19 C20 -0.9(8) . . . . ?
C17 C18 C19 C22 179.9(5) . . . . ?
C18 C17 N2 C21 1.2(8) . . . . ?
C18 C17 N2 Cd1 175.0(4) . . . . ?
C18 C19 C20 C21 1.3(8) . . . . ?
C18 C19 C22 C23 -10.2(7) . . . . ?
C18 C19 C22 C26 171.4(5) . . . . ?
C19 C20 C21 N2 -0.6(9) . . . . ?
C19 C22 C23 C24 -177.3(5) . . . . ?
C19 C22 C26 C25 178.0(4) . . . . ?
C20 C19 C22 C23 170.7(5) . . . . ?
C20 C19 C22 C26 -7.7(7) . . . . ?
C20 C21 N2 C17 -0.7(8) . . . . ?
C20 C21 N2 Cd1 -173.9(4) . . . . ?
C22 C19 C20 C21 -179.4(5) . . . . ?
C22 C23 C24 N3 -0.6(9) . . . . ?
C23 C22 C26 C25 -0.5(7) . . . . ?
C23 C24 N3 C25 -0.9(8) . . . . ?
C23 C24 N3 Cd1 -172.9(4) . . . 1_465 ?
C26 C22 C23 C24 1.2(8) . . . . ?
C26 C25 N3 C24 1.6(7) . . . . ?
C26 C25 N3 Cd1 173.9(4) . . . 1_465 ?
N1 C9 C10 C11 -125.5(4) . . . . ?
N1 C9 C10 C15 51.0(5) . . . . ?
N2 C17 C18 C19 -0.4(8) . . . . ?
N3 C25 C26 C22 -1.0(8) . . . . ?
O1 C1 C2 C3 18.2(6) . . . . ?
O1 C1 C2 C7 -163.3(4) . . . . ?
O1 C1 O2 Cd1 -38.7(6) . . . 2_657 ?
O2 C1 C2 C3 -162.1(4) . . . . ?
O2 C1 C2 C7 16.4(6) . . . . ?
O2 C1 O1 Cd1 -7.0(7) . . . . ?
O3 C16 O4 Cd1 0.9(5) . . . 1_665 ?
O4 C16 O3 Cd1 -0.9(5) . . . 1_665 ?
O5 C29 N4 C27 -0.1(10) . . . . ?
O5 C29 N4 C28 178.1(6) . . . . ?

loop_
_twin_individual_id
_twin_individual_mass_fraction_refined
1 0.614(4)
2 0.386(4)
